data_4079716
loop_
_publ_author_name
'Segarra, Candela'
'Mas-Marz Elena'
'Lowe, John P.'
'Mahon, Mary F.'
'Poulten, Rebecca C.'
'Whittlesey, Michael K.'

_publ_section_title
;
 Ring-Expanded N-Heterocyclic Carbene Complexes of Rhodium with
 Bifluoride, Fluoride, and Fluoroaryl Ligands
;
_journal_issue 24
_journal_name_full Organometallics
_journal_page_first 8584
_journal_paper_doi 10.1021/om300984v
_journal_volume 31
_journal_year 2012
_chemical_formula_sum 'C41 H43.96 Br0.04 N2 O P Rh'
_chemical_formula_weight 717.82
_chemical_name_systematic
; 
 ? 
;
_space_group_IT_number 15
_symmetry_cell_setting monoclinic
_symmetry_space_group_name_Hall '-C 2yc'
_symmetry_space_group_name_H-M 'C 1 2/c 1'
_atom_sites_solution_hydrogens geom
_atom_sites_solution_primary direct
_atom_sites_solution_secondary difmap
_audit_creation_method SHELXL-97
_cell_angle_alpha 90.00
_cell_angle_beta 99.360(2)
_cell_angle_gamma 90.00
_cell_formula_units_Z 8
_cell_length_a 38.6500(9)
_cell_length_b 9.3290(3)
_cell_length_c 20.0910(5)
_cell_measurement_reflns_used 33180
_cell_measurement_temperature 150(2)
_cell_measurement_theta_max 27.485
_cell_measurement_theta_min 2.910
_cell_volume 7147.7(3)
_computing_cell_refinement 'HKL Scalepack (Otwinowski & Minor 1997)'
_computing_data_collection 'Collect (Bruker AXS BV 1997-2004)'
_computing_data_reduction 'Denzo & Scalepack (Otwinowski, Minor 1997)'
_computing_molecular_graphics 'ORTEX (P.McArdle 1995)'
_computing_publication_material 'SHELXL-97/2 (Sheldrick 1997)'
_computing_structure_refinement 'SHELXL-97/2 (Sheldrick 1997)'
_computing_structure_solution 'SHELXS-97 (Sheldrick 1990)'
_diffrn_ambient_temperature 150(2)
_diffrn_measured_fraction_theta_full 0.995
_diffrn_measured_fraction_theta_max 0.995
_diffrn_measurement_device_type '95mm CCD camera on \k-goniostat'
_diffrn_measurement_method CCD
_diffrn_radiation_monochromator 'horizonally mounted graphite crystal'
_diffrn_radiation_source 'fine-focus sealed tube'
_diffrn_radiation_type MoK\a
_diffrn_radiation_wavelength 0.71073
_diffrn_reflns_av_R_equivalents 0.0521
_diffrn_reflns_av_sigmaI/netI 0.0546
_diffrn_reflns_limit_h_max 50
_diffrn_reflns_limit_h_min -50
_diffrn_reflns_limit_k_max 12
_diffrn_reflns_limit_k_min -12
_diffrn_reflns_limit_l_max 26
_diffrn_reflns_limit_l_min -26
_diffrn_reflns_number 38049
_diffrn_reflns_theta_full 27.46
_diffrn_reflns_theta_max 27.46
_diffrn_reflns_theta_min 3.75
_exptl_absorpt_coefficient_mu 0.601
_exptl_absorpt_correction_T_max 0.897
_exptl_absorpt_correction_T_min 0.843
_exptl_absorpt_correction_type multi-scan
_exptl_absorpt_process_details
;
multi-scan from symmetry-related measurements 
 Sortav (Blessing 1995)
;
_exptl_crystal_colour yellow-gold
_exptl_crystal_density_diffrn 1.334
_exptl_crystal_density_method 'not measured'
_exptl_crystal_description block
_exptl_crystal_F_000 2987
_exptl_crystal_size_max 0.30
_exptl_crystal_size_mid 0.20
_exptl_crystal_size_min 0.20
_refine_diff_density_max 0.423
_refine_diff_density_min -0.668
_refine_diff_density_rms 0.078
_refine_ls_extinction_method none
_refine_ls_goodness_of_fit_ref 1.018
_refine_ls_hydrogen_treatment mixed
_refine_ls_matrix_type full
_refine_ls_number_parameters 433
_refine_ls_number_reflns 8135
_refine_ls_number_restraints 1
_refine_ls_restrained_S_all 1.018
_refine_ls_R_factor_all 0.0723
_refine_ls_R_factor_gt 0.0375
_refine_ls_shift/su_max 0.000
_refine_ls_shift/su_mean 0.000
_refine_ls_structure_factor_coef Fsqd
_refine_ls_weighting_details 'calc w=1/[\s^2^(Fo^2^)+(0.0430P)^2^+7.6076P] where P=(Fo^2^+2Fc^2^)/3'
_refine_ls_weighting_scheme calc
_refine_ls_wR_factor_gt 0.0824
_refine_ls_wR_factor_ref 0.0954
_reflns_number_gt 5671
_reflns_number_total 8135
_reflns_threshold_expression >2sigma(I)
_cod_data_source_file om300984v_si_001.cif
_cod_data_source_block h12mkw11
_cod_depositor_comments
;
The following automatic conversions were performed:

'_symmetry_cell_setting' value 'Monoclinic' changed to 'monoclinic'
according to /home/saulius/struct/CIF-dictionaries/cif_core.dic
dictionary named 'cif_core.dic' version 2.4.2 from 2011-04-26.

Automatic conversion script
Id: cif_fix_values 1891 2012-01-12 08:04:46Z andrius 
;
_cod_original_sg_symbol_H-M C2/c
_cod_database_code 4079716

loop_
_symmetry_equiv_pos_as_xyz
'x, y, z'
'-x, y, -z+1/2'
'x+1/2, y+1/2, z'
'-x+1/2, y+1/2, -z+1/2'
'-x, -y, -z'
'x, -y, z-1/2'
'-x+1/2, -y+1/2, -z'
'x+1/2, -y+1/2, z-1/2'

loop_
_atom_site_label
_atom_site_type_symbol
_atom_site_fract_x
_atom_site_fract_y
_atom_site_fract_z
_atom_site_U_iso_or_equiv
_atom_site_adp_type
_atom_site_occupancy
_atom_site_symmetry_multiplicity
_atom_site_calc_flag
_atom_site_refinement_flags
_atom_site_disorder_assembly
_atom_site_disorder_group
Rh1 Rh 0.121598(5) 0.24257(2) 0.156539(10) 0.02504(8) Uani 1 1 d D . .
P1 P 0.139418(18) 0.18532(8) 0.05853(4) 0.02671(16) Uani 1 1 d . A .
O1 O 0.13271(8) -0.0515(3) 0.21457(14) 0.0758(9) Uani 1 1 d . . .
N1 N 0.07009(5) 0.3262(2) 0.24485(11) 0.0267(5) Uani 1 1 d . . .
N2 N 0.12683(5) 0.3669(2) 0.29579(11) 0.0259(5) Uani 1 1 d . . .
C1 C 0.12891(8) 0.0605(4) 0.19356(16) 0.0410(8) Uani 1 1 d . A .
C2 C 0.10474(6) 0.3227(3) 0.24133(13) 0.0248(6) Uani 1 1 d . A .
C3 C 0.05527(7) 0.3675(3) 0.30554(14) 0.0359(7) Uani 1 1 d . A .
H3A H 0.0341 0.3094 0.3082 0.043 Uiso 1 1 calc R . .
H3B H 0.0483 0.4697 0.3024 0.043 Uiso 1 1 calc R . .
C4 C 0.08199(7) 0.3438(4) 0.36787(14) 0.0382(7) Uani 1 1 d . . .
H4A H 0.0860 0.2398 0.3753 0.046 Uiso 1 1 calc R A .
H4B H 0.0732 0.3839 0.4076 0.046 Uiso 1 1 calc R . .
C5 C 0.11609(7) 0.4162(3) 0.35958(14) 0.0346(7) Uani 1 1 d . A .
H5A H 0.1130 0.5215 0.3585 0.041 Uiso 1 1 calc R . .
H5B H 0.1345 0.3919 0.3982 0.041 Uiso 1 1 calc R . .
C6 C 0.04518(6) 0.2879(3) 0.18644(13) 0.0270(6) Uani 1 1 d . A .
C7 C 0.03265(7) 0.1469(3) 0.17892(14) 0.0302(6) Uani 1 1 d . . .
C8 C 0.00819(7) 0.1137(3) 0.12228(15) 0.0361(7) Uani 1 1 d . A .
H8 H -0.0003 0.0182 0.1167 0.043 Uiso 1 1 calc R . .
C9 C -0.00421(7) 0.2143(4) 0.07399(14) 0.0374(8) Uani 1 1 d . . .
C10 C 0.00798(7) 0.3530(4) 0.08403(15) 0.0386(8) Uani 1 1 d . A .
H10 H -0.0007 0.4239 0.0517 0.046 Uiso 1 1 calc R . .
C11 C 0.03253(7) 0.3936(3) 0.13954(15) 0.0338(7) Uani 1 1 d . . .
C12 C 0.04532(8) 0.0347(3) 0.23069(16) 0.0422(8) Uani 1 1 d . A .
H12A H 0.0383 -0.0603 0.2125 0.063 Uiso 1 1 calc R . .
H12B H 0.0350 0.0520 0.2714 0.063 Uiso 1 1 calc R . .
H12C H 0.0709 0.0391 0.2419 0.063 Uiso 1 1 calc R . .
C13 C -0.03042(9) 0.1724(5) 0.01307(16) 0.0578(10) Uani 1 1 d . A .
H13A H -0.0454 0.2548 -0.0021 0.087 Uiso 1 1 calc R . .
H13B H -0.0449 0.0933 0.0250 0.087 Uiso 1 1 calc R . .
H13C H -0.0180 0.1419 -0.0233 0.087 Uiso 1 1 calc R . .
C14 C 0.04518(9) 0.5466(3) 0.14846(19) 0.0501(9) Uani 1 1 d . A .
H14A H 0.0351 0.6031 0.1089 0.075 Uiso 1 1 calc R . .
H14B H 0.0708 0.5487 0.1534 0.075 Uiso 1 1 calc R . .
H14C H 0.0378 0.5874 0.1889 0.075 Uiso 1 1 calc R . .
C15 C 0.16396(6) 0.3795(3) 0.29305(13) 0.0257(6) Uani 1 1 d . A .
C16 C 0.17620(7) 0.5047(3) 0.26707(14) 0.0293(6) Uani 1 1 d . . .
C17 C 0.21215(7) 0.5165(3) 0.26665(15) 0.0342(7) Uani 1 1 d . A .
H17 H 0.2209 0.6007 0.2485 0.041 Uiso 1 1 calc R . .
C18 C 0.23560(7) 0.4094(3) 0.29184(14) 0.0315(6) Uani 1 1 d . . .
C19 C 0.22251(7) 0.2882(3) 0.31912(15) 0.0320(7) Uani 1 1 d . A .
H19 H 0.2383 0.2147 0.3373 0.038 Uiso 1 1 calc R . .
C20 C 0.18667(7) 0.2716(3) 0.32047(13) 0.0291(6) Uani 1 1 d . . .
C21 C 0.15209(8) 0.6247(3) 0.23964(17) 0.0441(8) Uani 1 1 d . A .
H21A H 0.1659 0.7044 0.2261 0.066 Uiso 1 1 calc R . .
H21B H 0.1389 0.6573 0.2745 0.066 Uiso 1 1 calc R . .
H21C H 0.1358 0.5905 0.2004 0.066 Uiso 1 1 calc R . .
C22 C 0.27453(7) 0.4260(4) 0.28855(17) 0.0435(8) Uani 1 1 d . A .
H22A H 0.2882 0.3640 0.3225 0.065 Uiso 1 1 calc R . .
H22B H 0.2815 0.5260 0.2974 0.065 Uiso 1 1 calc R . .
H22C H 0.2789 0.3985 0.2436 0.065 Uiso 1 1 calc R . .
C23 C 0.17365(8) 0.1390(3) 0.35236(16) 0.0410(7) Uani 1 1 d . A .
H23A H 0.1699 0.1614 0.3983 0.062 Uiso 1 1 calc R . .
H23B H 0.1911 0.0623 0.3538 0.062 Uiso 1 1 calc R . .
H23C H 0.1515 0.1074 0.3256 0.062 Uiso 1 1 calc R . .
C24 C 0.10794(7) 0.2084(3) -0.01909(14) 0.0292(6) Uani 1 1 d . . .
C25 C 0.11354(8) 0.1491(3) -0.08060(15) 0.0365(7) Uani 1 1 d . A .
H25 H 0.1344 0.0962 -0.0823 0.044 Uiso 1 1 calc R . .
C26 C 0.08943(8) 0.1662(4) -0.13843(15) 0.0420(8) Uani 1 1 d . . .
H26 H 0.0940 0.1283 -0.1800 0.050 Uiso 1 1 calc R A .
C27 C 0.05841(9) 0.2387(3) -0.13592(16) 0.0448(8) Uani 1 1 d . A .
H27 H 0.0416 0.2504 -0.1756 0.054 Uiso 1 1 calc R . .
C28 C 0.05211(8) 0.2937(4) -0.07550(17) 0.0482(8) Uani 1 1 d . . .
H28 H 0.0306 0.3411 -0.0735 0.058 Uiso 1 1 calc R A .
C29 C 0.07682(7) 0.2808(3) -0.01760(16) 0.0385(7) Uani 1 1 d . A .
H29 H 0.0724 0.3218 0.0234 0.046 Uiso 1 1 calc R . .
C30 C 0.15210(7) -0.0031(3) 0.04847(14) 0.0310(6) Uani 1 1 d . . .
C31 C 0.18562(8) -0.0460(3) 0.04327(15) 0.0387(7) Uani 1 1 d . A .
H31 H 0.2035 0.0233 0.0421 0.046 Uiso 1 1 calc R . .
C32 C 0.19322(9) -0.1926(4) 0.03963(17) 0.0478(8) Uani 1 1 d . . .
H32 H 0.2163 -0.2219 0.0355 0.057 Uiso 1 1 calc R A .
C33 C 0.16800(9) -0.2935(4) 0.04196(16) 0.0463(8) Uani 1 1 d . A .
H33 H 0.1735 -0.3924 0.0397 0.056 Uiso 1 1 calc R . .
C34 C 0.13429(9) -0.2517(4) 0.04766(19) 0.0514(9) Uani 1 1 d . . .
H34 H 0.1165 -0.3215 0.0493 0.062 Uiso 1 1 calc R A .
C35 C 0.12659(8) -0.1067(3) 0.05100(17) 0.0456(8) Uani 1 1 d . A .
H35 H 0.1034 -0.0780 0.0551 0.055 Uiso 1 1 calc R . .
C36 C 0.17844(7) 0.2868(3) 0.04470(14) 0.0289(6) Uani 1 1 d . . .
C37 C 0.20134(7) 0.3244(3) 0.10197(15) 0.0380(7) Uani 1 1 d . A .
H37 H 0.1965 0.2968 0.1450 0.046 Uiso 1 1 calc R . .
C38 C 0.23151(8) 0.4024(4) 0.09743(17) 0.0461(8) Uani 1 1 d . . .
H38 H 0.2474 0.4262 0.1371 0.055 Uiso 1 1 calc R A .
C39 C 0.23836(8) 0.4454(4) 0.03489(18) 0.0470(9) Uani 1 1 d . A .
H39 H 0.2588 0.4997 0.0317 0.056 Uiso 1 1 calc R . .
C40 C 0.21583(8) 0.4098(3) -0.02194(17) 0.0438(8) Uani 1 1 d . . .
H40 H 0.2207 0.4392 -0.0647 0.053 Uiso 1 1 calc R A .
C41 C 0.18557(7) 0.3301(3) -0.01793(15) 0.0366(7) Uani 1 1 d . A .
H41 H 0.1699 0.3056 -0.0579 0.044 Uiso 1 1 calc R . .
Br1 Br 0.11132(7) 0.4749(3) 0.10422(15) 0.065(3) Uani 0.04 1 d PR A 2
H1 H 0.1142(8) 0.3922(18) 0.1178(15) 0.043(10) Uiso 0.96 1 d PD B 1

loop_
_atom_site_aniso_label
_atom_site_aniso_U_11
_atom_site_aniso_U_22
_atom_site_aniso_U_33
_atom_site_aniso_U_23
_atom_site_aniso_U_13
_atom_site_aniso_U_12
Rh1 0.02366(11) 0.02569(13) 0.02699(12) 0.00105(10) 0.00771(8) 0.00330(9)
P1 0.0244(3) 0.0266(4) 0.0300(4) -0.0022(3) 0.0071(3) 0.0036(3)
O1 0.117(2) 0.0471(17) 0.0714(18) 0.0185(15) 0.0396(18) 0.0340(16)
N1 0.0218(11) 0.0322(13) 0.0275(12) -0.0023(10) 0.0086(10) 0.0035(10)
N2 0.0219(11) 0.0313(13) 0.0257(12) -0.0013(10) 0.0074(10) 0.0019(9)
C1 0.0471(18) 0.041(2) 0.0386(18) 0.0008(16) 0.0170(15) 0.0118(15)
C2 0.0247(13) 0.0207(14) 0.0303(14) 0.0075(12) 0.0081(12) 0.0056(11)
C3 0.0291(14) 0.0466(19) 0.0350(16) -0.0061(14) 0.0143(13) 0.0015(13)
C4 0.0331(15) 0.054(2) 0.0300(15) -0.0043(15) 0.0133(13) -0.0027(14)
C5 0.0304(15) 0.0466(19) 0.0274(15) -0.0090(14) 0.0066(12) -0.0004(13)
C6 0.0200(12) 0.0366(17) 0.0264(14) 0.0034(12) 0.0093(11) 0.0071(11)
C7 0.0242(13) 0.0343(17) 0.0336(16) 0.0019(13) 0.0095(12) 0.0043(12)
C8 0.0284(15) 0.0412(18) 0.0407(17) -0.0053(15) 0.0118(14) -0.0002(13)
C9 0.0246(14) 0.060(2) 0.0281(15) -0.0035(15) 0.0065(12) 0.0060(13)
C10 0.0282(15) 0.057(2) 0.0323(16) 0.0134(15) 0.0091(13) 0.0152(14)
C11 0.0266(14) 0.0375(18) 0.0393(17) 0.0069(14) 0.0115(13) 0.0081(13)
C12 0.0378(17) 0.0361(18) 0.052(2) 0.0097(16) 0.0064(15) 0.0008(14)
C13 0.0406(18) 0.092(3) 0.0378(19) -0.011(2) -0.0020(16) 0.0023(19)
C14 0.0446(19) 0.038(2) 0.066(2) 0.0161(17) 0.0047(17) 0.0087(15)
C15 0.0235(13) 0.0272(15) 0.0267(14) -0.0019(12) 0.0047(11) -0.0004(11)
C16 0.0279(14) 0.0241(15) 0.0360(16) -0.0004(12) 0.0056(12) 0.0015(11)
C17 0.0332(15) 0.0277(16) 0.0423(17) 0.0015(14) 0.0079(14) -0.0042(12)
C18 0.0251(13) 0.0377(17) 0.0317(15) -0.0055(13) 0.0044(12) -0.0023(12)
C19 0.0263(14) 0.0304(16) 0.0381(16) 0.0022(13) 0.0010(12) 0.0055(11)
C20 0.0289(14) 0.0312(17) 0.0267(14) -0.0012(12) 0.0033(11) 0.0005(12)
C21 0.0383(17) 0.0297(18) 0.065(2) 0.0098(16) 0.0116(16) 0.0028(13)
C22 0.0246(15) 0.049(2) 0.056(2) 0.0024(17) 0.0058(14) -0.0021(14)
C23 0.0349(16) 0.0372(18) 0.0495(19) 0.0127(15) 0.0025(14) -0.0019(14)
C24 0.0276(14) 0.0285(15) 0.0318(15) -0.0007(12) 0.0054(12) 0.0001(11)
C25 0.0336(15) 0.0372(18) 0.0384(17) -0.0076(14) 0.0050(14) 0.0009(13)
C26 0.0485(19) 0.043(2) 0.0336(17) -0.0082(15) 0.0026(15) -0.0091(15)
C27 0.0447(18) 0.043(2) 0.0397(17) 0.0060(16) -0.0127(15) -0.0050(15)
C28 0.0340(16) 0.056(2) 0.052(2) 0.0019(17) -0.0006(15) 0.0130(15)
C29 0.0331(15) 0.045(2) 0.0378(16) -0.0010(14) 0.0070(14) 0.0103(13)
C30 0.0351(15) 0.0301(16) 0.0273(15) -0.0033(12) 0.0037(13) 0.0050(12)
C31 0.0403(17) 0.0362(18) 0.0427(18) 0.0026(14) 0.0156(15) 0.0107(14)
C32 0.052(2) 0.044(2) 0.050(2) 0.0024(17) 0.0173(17) 0.0205(17)
C33 0.064(2) 0.0307(18) 0.0419(18) -0.0034(15) 0.0021(17) 0.0127(16)
C34 0.0524(19) 0.0317(18) 0.066(2) -0.0100(17) -0.0020(18) -0.0028(16)
C35 0.0347(16) 0.0315(18) 0.068(2) -0.0101(17) -0.0004(16) 0.0024(14)
C36 0.0282(14) 0.0260(15) 0.0344(15) -0.0041(12) 0.0104(12) 0.0032(11)
C37 0.0329(15) 0.0437(19) 0.0389(17) -0.0012(15) 0.0108(14) -0.0010(14)
C38 0.0322(16) 0.057(2) 0.049(2) -0.0091(17) 0.0067(15) -0.0048(15)
C39 0.0339(17) 0.050(2) 0.062(2) -0.0121(18) 0.0233(17) -0.0080(15)
C40 0.0469(18) 0.045(2) 0.0455(19) -0.0024(16) 0.0268(17) -0.0039(15)
C41 0.0402(16) 0.0365(18) 0.0356(16) -0.0064(14) 0.0134(14) 0.0015(14)
Br1 0.079(7) 0.047(6) 0.079(7) -0.008(6) 0.040(6) -0.009(5)

loop_
_atom_type_symbol
_atom_type_description
_atom_type_scat_dispersion_real
_atom_type_scat_dispersion_imag
_atom_type_scat_source
C C 0.0033 0.0016 'International Tables Vol C Tables 4.2.6.8 and 6.1.1.4'
H H 0.0000 0.0000 'International Tables Vol C Tables 4.2.6.8 and 6.1.1.4'
N N 0.0061 0.0033 'International Tables Vol C Tables 4.2.6.8 and 6.1.1.4'
O O 0.0106 0.0060 'International Tables Vol C Tables 4.2.6.8 and 6.1.1.4'
P P 0.1023 0.0942 'International Tables Vol C Tables 4.2.6.8 and 6.1.1.4'
Rh Rh -1.1178 0.9187 'International Tables Vol C Tables 4.2.6.8 and 6.1.1.4'
Br Br -0.2901 2.4595 'International Tables Vol C Tables 4.2.6.8 and 6.1.1.4'

loop_
_geom_angle_atom_site_label_1
_geom_angle_atom_site_label_2
_geom_angle_atom_site_label_3
_geom_angle
C1 Rh1 C2 92.79(11)
C1 Rh1 P1 94.88(9)
C2 Rh1 P1 172.31(7)
C1 Rh1 Br1 177.77(12)
C2 Rh1 Br1 89.00(9)
P1 Rh1 Br1 83.36(6)
C1 Rh1 H1 174.5(12)
C2 Rh1 H1 91.7(11)
P1 Rh1 H1 80.7(11)
Br1 Rh1 H1 3.2(12)
C24 P1 C36 105.00(13)
C24 P1 C30 99.83(13)
C36 P1 C30 103.59(12)
C24 P1 Rh1 117.51(9)
C36 P1 Rh1 112.61(9)
C30 P1 Rh1 116.48(9)
C2 N1 C6 119.3(2)
C2 N1 C3 124.6(2)
C6 N1 C3 116.10(19)
C2 N2 C15 119.8(2)
C2 N2 C5 124.8(2)
C15 N2 C5 115.2(2)
O1 C1 Rh1 178.1(4)
N2 C2 N1 117.1(2)
N2 C2 Rh1 122.83(17)
N1 C2 Rh1 120.05(19)
N1 C3 C4 110.0(2)
N1 C3 H3A 109.7
C4 C3 H3A 109.7
N1 C3 H3B 109.7
C4 C3 H3B 109.7
H3A C3 H3B 108.2
C3 C4 C5 109.6(2)
C3 C4 H4A 109.8
C5 C4 H4A 109.8
C3 C4 H4B 109.8
C5 C4 H4B 109.8
H4A C4 H4B 108.2
N2 C5 C4 109.1(2)
N2 C5 H5A 109.9
C4 C5 H5A 109.9
N2 C5 H5B 109.9
C4 C5 H5B 109.9
H5A C5 H5B 108.3
C11 C6 C7 120.9(3)
C11 C6 N1 119.4(3)
C7 C6 N1 119.7(2)
C8 C7 C6 118.3(3)
C8 C7 C12 120.9(3)
C6 C7 C12 120.8(3)
C9 C8 C7 122.5(3)
C9 C8 H8 118.8
C7 C8 H8 118.8
C8 C9 C10 117.6(3)
C8 C9 C13 120.4(3)
C10 C9 C13 122.0(3)
C9 C10 C11 122.9(3)
C9 C10 H10 118.5
C11 C10 H10 118.5
C10 C11 C6 117.8(3)
C10 C11 C14 121.1(3)
C6 C11 C14 121.1(3)
C7 C12 H12A 109.5
C7 C12 H12B 109.5
H12A C12 H12B 109.5
C7 C12 H12C 109.5
H12A C12 H12C 109.5
H12B C12 H12C 109.5
C9 C13 H13A 109.5
C9 C13 H13B 109.5
H13A C13 H13B 109.5
C9 C13 H13C 109.5
H13A C13 H13C 109.5
H13B C13 H13C 109.5
C11 C14 H14A 109.5
C11 C14 H14B 109.5
H14A C14 H14B 109.5
C11 C14 H14C 109.5
H14A C14 H14C 109.5
H14B C14 H14C 109.5
C20 C15 C16 121.6(2)
C20 C15 N2 119.5(2)
C16 C15 N2 118.7(2)
C15 C16 C17 117.9(3)
C15 C16 C21 122.3(2)
C17 C16 C21 119.9(2)
C18 C17 C16 122.2(3)
C18 C17 H17 118.9
C16 C17 H17 118.9
C19 C18 C17 118.2(2)
C19 C18 C22 121.7(3)
C17 C18 C22 120.1(3)
C18 C19 C20 121.6(3)
C18 C19 H19 119.2
C20 C19 H19 119.2
C15 C20 C19 118.5(2)
C15 C20 C23 121.8(2)
C19 C20 C23 119.7(3)
C16 C21 H21A 109.5
C16 C21 H21B 109.5
H21A C21 H21B 109.5
C16 C21 H21C 109.5
H21A C21 H21C 109.5
H21B C21 H21C 109.5
C18 C22 H22A 109.5
C18 C22 H22B 109.5
H22A C22 H22B 109.5
C18 C22 H22C 109.5
H22A C22 H22C 109.5
H22B C22 H22C 109.5
C20 C23 H23A 109.5
C20 C23 H23B 109.5
H23A C23 H23B 109.5
C20 C23 H23C 109.5
H23A C23 H23C 109.5
H23B C23 H23C 109.5
C29 C24 C25 118.1(3)
C29 C24 P1 120.0(2)
C25 C24 P1 121.9(2)
C26 C25 C24 121.2(3)
C26 C25 H25 119.4
C24 C25 H25 119.4
C25 C26 C27 119.8(3)
C25 C26 H26 120.1
C27 C26 H26 120.1
C28 C27 C26 119.5(3)
C28 C27 H27 120.2
C26 C27 H27 120.2
C27 C28 C29 120.8(3)
C27 C28 H28 119.6
C29 C28 H28 119.6
C24 C29 C28 120.5(3)
C24 C29 H29 119.7
C28 C29 H29 119.7
C31 C30 C35 118.9(3)
C31 C30 P1 123.7(2)
C35 C30 P1 117.2(2)
C30 C31 C32 119.7(3)
C30 C31 H31 120.2
C32 C31 H31 120.2
C33 C32 C31 121.0(3)
C33 C32 H32 119.5
C31 C32 H32 119.5
C32 C33 C34 119.8(3)
C32 C33 H33 120.1
C34 C33 H33 120.1
C33 C34 C35 119.4(3)
C33 C34 H34 120.3
C35 C34 H34 120.3
C30 C35 C34 121.2(3)
C30 C35 H35 119.4
C34 C35 H35 119.4
C37 C36 C41 119.1(3)
C37 C36 P1 115.8(2)
C41 C36 P1 125.0(2)
C36 C37 C38 120.7(3)
C36 C37 H37 119.7
C38 C37 H37 119.7
C39 C38 C37 119.8(3)
C39 C38 H38 120.1
C37 C38 H38 120.1
C40 C39 C38 120.0(3)
C40 C39 H39 120.0
C38 C39 H39 120.0
C39 C40 C41 120.6(3)
C39 C40 H40 119.7
C41 C40 H40 119.7
C36 C41 C40 119.8(3)
C36 C41 H41 120.1
C40 C41 H41 120.1
Rh1 Br1 H1 6(2)

loop_
_geom_bond_atom_site_label_1
_geom_bond_atom_site_label_2
_geom_bond_distance
Rh1 C1 1.857(3)
Rh1 C2 2.061(2)
Rh1 P1 2.2535(7)
Rh1 Br1 2.414(3)
Rh1 H1 1.601(5)
P1 C24 1.828(3)
P1 C36 1.840(3)
P1 C30 1.845(3)
O1 C1 1.127(4)
N1 C2 1.353(3)
N1 C6 1.437(3)
N1 C3 1.480(3)
N2 C2 1.339(3)
N2 C15 1.450(3)
N2 C5 1.483(3)
C3 C4 1.504(4)
C3 H3A 0.9900
C3 H3B 0.9900
C4 C5 1.514(4)
C4 H4A 0.9900
C4 H4B 0.9900
C5 H5A 0.9900
C5 H5B 0.9900
C6 C11 1.396(4)
C6 C7 1.401(4)
C7 C8 1.391(4)
C7 C12 1.501(4)
C8 C9 1.378(4)
C8 H8 0.9500
C9 C10 1.381(5)
C9 C13 1.508(4)
C10 C11 1.394(4)
C10 H10 0.9500
C11 C14 1.510(4)
C12 H12A 0.9800
C12 H12B 0.9800
C12 H12C 0.9800
C13 H13A 0.9800
C13 H13B 0.9800
C13 H13C 0.9800
C14 H14A 0.9800
C14 H14B 0.9800
C14 H14C 0.9800
C15 C20 1.389(4)
C15 C16 1.394(4)
C16 C17 1.395(4)
C16 C21 1.502(4)
C17 C18 1.389(4)
C17 H17 0.9500
C18 C19 1.387(4)
C18 C22 1.525(4)
C19 C20 1.398(4)
C19 H19 0.9500
C20 C23 1.517(4)
C21 H21A 0.9800
C21 H21B 0.9800
C21 H21C 0.9800
C22 H22A 0.9800
C22 H22B 0.9800
C22 H22C 0.9800
C23 H23A 0.9800
C23 H23B 0.9800
C23 H23C 0.9800
C24 C29 1.384(4)
C24 C25 1.403(4)
C25 C26 1.375(4)
C25 H25 0.9500
C26 C27 1.385(4)
C26 H26 0.9500
C27 C28 1.376(5)
C27 H27 0.9500
C28 C29 1.385(4)
C28 H28 0.9500
C29 H29 0.9500
C30 C31 1.376(4)
C30 C35 1.388(4)
C31 C32 1.404(4)
C31 H31 0.9500
C32 C33 1.361(5)
C32 H32 0.9500
C33 C34 1.383(5)
C33 H33 0.9500
C34 C35 1.388(4)
C34 H34 0.9500
C35 H35 0.9500
C36 C37 1.378(4)
C36 C41 1.391(4)
C37 C38 1.390(4)
C37 H37 0.9500
C38 C39 1.385(4)
C38 H38 0.9500
C39 C40 1.360(5)
C39 H39 0.9500
C40 C41 1.399(4)
C40 H40 0.9500
C41 H41 0.9500
Br1 H1 0.820(8)

loop_
_geom_torsion_atom_site_label_1
_geom_torsion_atom_site_label_2
_geom_torsion_atom_site_label_3
_geom_torsion_atom_site_label_4
_geom_torsion
C1 Rh1 P1 C24 120.38(15)
C2 Rh1 P1 C24 -64.4(6)
Br1 Rh1 P1 C24 -58.26(13)
C1 Rh1 P1 C36 -117.41(14)
C2 Rh1 P1 C36 57.8(6)
Br1 Rh1 P1 C36 63.95(12)
C1 Rh1 P1 C30 2.05(15)
C2 Rh1 P1 C30 177(7)
Br1 Rh1 P1 C30 -176.59(13)
C2 Rh1 C1 O1 122(9)
P1 Rh1 C1 O1 -59(9)
Br1 Rh1 C1 O1 -21(11)
C15 N2 C2 N1 -173.9(2)
C5 N2 C2 N1 1.3(4)
C15 N2 C2 Rh1 9.1(3)
C5 N2 C2 Rh1 -175.7(2)
C6 N1 C2 N2 176.4(2)
C3 N1 C2 N2 -3.6(4)
C6 N1 C2 Rh1 -6.6(3)
C3 N1 C2 Rh1 173.5(2)
C1 Rh1 C2 N2 82.7(2)
P1 Rh1 C2 N2 -92.6(6)
Br1 Rh1 C2 N2 -98.7(2)
C1 Rh1 C2 N1 -94.2(2)
P1 Rh1 C2 N1 90.5(6)
Br1 Rh1 C2 N1 84.4(2)
C2 N1 C3 C4 -24.0(4)
C6 N1 C3 C4 156.1(2)
N1 C3 C4 C5 51.6(3)
C2 N2 C5 C4 27.9(4)
C15 N2 C5 C4 -156.7(2)
C3 C4 C5 N2 -53.2(3)
C2 N1 C6 C11 -88.7(3)
C3 N1 C6 C11 91.2(3)
C2 N1 C6 C7 94.3(3)
C3 N1 C6 C7 -85.7(3)
C11 C6 C7 C8 2.2(4)
N1 C6 C7 C8 179.1(2)
C11 C6 C7 C12 -177.8(2)
N1 C6 C7 C12 -0.9(3)
C6 C7 C8 C9 -0.5(4)
C12 C7 C8 C9 179.5(2)
C7 C8 C9 C10 -1.3(4)
C7 C8 C9 C13 179.3(2)
C8 C9 C10 C11 1.4(4)
C13 C9 C10 C11 -179.2(3)
C9 C10 C11 C6 0.2(4)
C9 C10 C11 C14 179.9(3)
C7 C6 C11 C10 -2.1(4)
N1 C6 C11 C10 -179.0(2)
C7 C6 C11 C14 178.2(2)
N1 C6 C11 C14 1.3(4)
C2 N2 C15 C20 -100.2(3)
C5 N2 C15 C20 84.2(3)
C2 N2 C15 C16 84.2(3)
C5 N2 C15 C16 -91.4(3)
C20 C15 C16 C17 2.7(4)
N2 C15 C16 C17 178.2(2)
C20 C15 C16 C21 -177.6(3)
N2 C15 C16 C21 -2.2(4)
C15 C16 C17 C18 -0.9(4)
C21 C16 C17 C18 179.5(3)
C16 C17 C18 C19 -1.0(4)
C16 C17 C18 C22 178.5(3)
C17 C18 C19 C20 1.2(4)
C22 C18 C19 C20 -178.3(3)
C16 C15 C20 C19 -2.6(4)
N2 C15 C20 C19 -178.0(2)
C16 C15 C20 C23 176.5(3)
N2 C15 C20 C23 1.1(4)
C18 C19 C20 C15 0.6(4)
C18 C19 C20 C23 -178.5(3)
C36 P1 C24 C29 -115.5(2)
C30 P1 C24 C29 137.5(2)
Rh1 P1 C24 C29 10.6(3)
C36 P1 C24 C25 67.4(3)
C30 P1 C24 C25 -39.6(3)
Rh1 P1 C24 C25 -166.5(2)
C29 C24 C25 C26 2.2(4)
P1 C24 C25 C26 179.3(2)
C24 C25 C26 C27 -2.3(5)
C25 C26 C27 C28 0.3(5)
C26 C27 C28 C29 1.8(5)
C25 C24 C29 C28 -0.1(4)
P1 C24 C29 C28 -177.3(3)
C27 C28 C29 C24 -1.9(5)
C24 P1 C30 C31 117.5(3)
C36 P1 C30 C31 9.4(3)
Rh1 P1 C30 C31 -114.9(2)
C24 P1 C30 C35 -67.0(3)
C36 P1 C30 C35 -175.1(2)
Rh1 P1 C30 C35 60.6(3)
C35 C30 C31 C32 0.9(5)
P1 C30 C31 C32 176.4(2)
C30 C31 C32 C33 -0.8(5)
C31 C32 C33 C34 0.3(5)
C32 C33 C34 C35 -0.1(5)
C31 C30 C35 C34 -0.7(5)
P1 C30 C35 C34 -176.4(3)
C33 C34 C35 C30 0.2(5)
C24 P1 C36 C37 160.1(2)
C30 P1 C36 C37 -95.6(2)
Rh1 P1 C36 C37 31.1(2)
C24 P1 C36 C41 -18.1(3)
C30 P1 C36 C41 86.2(3)
Rh1 P1 C36 C41 -147.1(2)
C41 C36 C37 C38 -1.1(4)
P1 C36 C37 C38 -179.4(2)
C36 C37 C38 C39 1.3(5)
C37 C38 C39 C40 -0.8(5)
C38 C39 C40 C41 0.2(5)
C37 C36 C41 C40 0.5(4)
P1 C36 C41 C40 178.6(2)
C39 C40 C41 C36 0.0(5)
